data_2226760
loop_
_publ_author_name
'Mutambi, E. M.'
'Adams, C. J.'
'Orpen, A. G.'

_publ_section_title
;
 Bis(1,3-dibenzylimidazolium) \m-oxido-bis[trichloridoferrate(III)]
;
_journal_coeditor_code ZS2046
_journal_issue 7
_journal_name_full 'Acta Crystallographica Section E'
_journal_page_first m846
_journal_paper_doi 10.1107/S1600536810024098
_journal_volume 66
_journal_year 2010
_chemical_formula_iupac '(C17 H17 N2)2 [Fe2 Cl6 O]'
_chemical_formula_moiety '2(C17 H17 N2 +), Cl6 Fe2 O 2-'
_chemical_formula_sum 'C34 H34 Cl6 Fe2 N4 O'
_chemical_formula_weight 839.05
_chemical_name_systematic
;
Bis(1,3-dibenzylimidazolium) \m-oxido-bis[trichloridoferrate(III)]
;
_space_group_IT_number 61
_symmetry_cell_setting orthorhombic
_symmetry_space_group_name_Hall '-P 2ac 2ab'
_symmetry_space_group_name_H-M 'P b c a'
_atom_sites_solution_hydrogens geom
_atom_sites_solution_primary direct
_atom_sites_solution_secondary difmap
_audit_creation_method SHELXL97
_cell_angle_alpha 90.00
_cell_angle_beta 90.00
_cell_angle_gamma 90.00
_cell_formula_units_Z 4
_cell_length_a 16.2468(5)
_cell_length_b 12.8841(4)
_cell_length_c 17.6041(5)
_cell_measurement_reflns_used 8129
_cell_measurement_temperature 100(2)
_cell_measurement_theta_max 29.01
_cell_measurement_theta_min 2.33
_cell_volume 3684.99(19)
_computing_cell_refinement '<i>SAINT</i> (Bruker, 2007)'
_computing_data_collection '<i>SMART</i> (Bruker, 2007)'
_computing_data_reduction '<i>SAINT</i> (Bruker, 2007)'
_computing_molecular_graphics '<i>SHELXTL</i> (Sheldrick, 2008)'
_computing_publication_material '<i>SHELXTL</i> (Sheldrick, 2008)'
_computing_structure_refinement '<i>SHELXTL</i> (Sheldrick, 2008)'
_computing_structure_solution '<i>SHELXL97</i> (Sheldrick, 2008)'
_diffrn_ambient_temperature 100(2)
_diffrn_detector_area_resol_mean 9.091
_diffrn_measured_fraction_theta_full 0.996
_diffrn_measured_fraction_theta_max 0.996
_diffrn_measurement_device_type 'Bruker SMART CCD area-detector'
_diffrn_measurement_method '\f and \w scans'
_diffrn_radiation_monochromator graphite
_diffrn_radiation_source 'sealed tube'
_diffrn_radiation_type MoK\a
_diffrn_radiation_wavelength 0.71073
_diffrn_reflns_av_R_equivalents 0.0517
_diffrn_reflns_av_sigmaI/netI 0.0348
_diffrn_reflns_limit_h_max 22
_diffrn_reflns_limit_h_min -22
_diffrn_reflns_limit_k_max 18
_diffrn_reflns_limit_k_min -10
_diffrn_reflns_limit_l_max 24
_diffrn_reflns_limit_l_min -24
_diffrn_reflns_number 42672
_diffrn_reflns_theta_full 30.08
_diffrn_reflns_theta_max 30.08
_diffrn_reflns_theta_min 3.41
_diffrn_standards_number 0
_exptl_absorpt_coefficient_mu 1.256
_exptl_absorpt_correction_T_max 0.815
_exptl_absorpt_correction_T_min 0.681
_exptl_absorpt_correction_type multi-scan
_exptl_absorpt_process_details '(<i>SADABS</i>; Sheldrick, 1996)'
_exptl_crystal_colour yellow
_exptl_crystal_density_diffrn 1.512
_exptl_crystal_density_method 'not measured'
_exptl_crystal_description plate
_exptl_crystal_F_000 1712
_exptl_crystal_size_max 0.31
_exptl_crystal_size_mid 0.21
_exptl_crystal_size_min 0.16
_refine_diff_density_max 0.767
_refine_diff_density_min -0.441
_refine_ls_extinction_method none
_refine_ls_goodness_of_fit_ref 1.038
_refine_ls_hydrogen_treatment constr
_refine_ls_matrix_type full
_refine_ls_number_parameters 214
_refine_ls_number_reflns 5399
_refine_ls_number_restraints 0
_refine_ls_restrained_S_all 1.038
_refine_ls_R_factor_all 0.0517
_refine_ls_R_factor_gt 0.0326
_refine_ls_shift/su_max 0.001
_refine_ls_shift/su_mean 0.000
_refine_ls_structure_factor_coef Fsqd
_refine_ls_weighting_details 'calc w=1/[\s^2^(Fo^2^)+(0.0331P)^2^+1.9770P] where P=(Fo^2^+2Fc^2^)/3'
_refine_ls_weighting_scheme calc
_refine_ls_wR_factor_gt 0.0731
_refine_ls_wR_factor_ref 0.0811
_reflns_number_gt 4111
_reflns_number_total 5399
_reflns_threshold_expression I>2\s(I)
_cod_data_source_file zs2046.cif
_cod_data_source_block I
_cod_original_sg_symbol_Hall '-P 2ac 2ab '
_cod_database_code 2226760
_cod_database_fobs_code 2226760

loop_
_symmetry_equiv_pos_as_xyz
'x, y, z'
'-x+1/2, -y, z+1/2'
'x+1/2, -y+1/2, -z'
'-x, y+1/2, -z+1/2'
'-x, -y, -z'
'x-1/2, y, -z-1/2'
'-x-1/2, y-1/2, z'
'x, -y-1/2, z-1/2'

loop_
_atom_site_type_symbol
_atom_site_label
_atom_site_fract_x
_atom_site_fract_y
_atom_site_fract_z
_atom_site_U_iso_or_equiv
_atom_site_adp_type
_atom_site_calc_flag
_atom_site_refinement_flags
_atom_site_occupancy
_atom_site_disorder_assembly
_atom_site_disorder_group
Fe Fe1 0.572901(17) 0.002174(18) 0.926492(14) 0.01778(7) Uani d . 1 . .
N N1 0.69781(9) 0.34450(10) 0.70045(8) 0.0158(3) Uani d . 1 . .
N N2 0.60555(9) 0.24363(10) 0.65187(8) 0.0162(3) Uani d . 1 . .
C C1 0.65919(11) 0.31864(12) 0.63681(9) 0.0168(3) Uani d . 1 . .
H H1 0.6684 0.3489 0.5883 0.020 Uiso calc R 1 . .
C C2 0.60972(11) 0.22098(13) 0.72855(9) 0.0191(3) Uani d . 1 . .
H H2 0.5782 0.1704 0.7550 0.023 Uiso calc R 1 . .
C C3 0.66719(11) 0.28445(13) 0.75867(9) 0.0191(3) Uani d . 1 . .
H H3 0.6835 0.2872 0.8105 0.023 Uiso calc R 1 . .
C C4 0.75812(11) 0.42987(12) 0.70917(9) 0.0180(3) Uani d . 1 . .
H H4A 0.7904 0.4374 0.6618 0.022 Uiso calc R 1 . .
H H4B 0.7967 0.4132 0.7509 0.022 Uiso calc R 1 . .
C C5 0.71438(11) 0.53029(12) 0.72638(9) 0.0158(3) Uani d . 1 . .
C C6 0.70433(11) 0.56215(13) 0.80122(10) 0.0192(3) Uani d . 1 . .
H H6 0.7271 0.5220 0.8413 0.023 Uiso calc R 1 . .
C C7 0.66112(12) 0.65228(14) 0.81769(11) 0.0255(4) Uani d . 1 . .
H H7 0.6553 0.6744 0.8689 0.031 Uiso calc R 1 . .
C C8 0.62652(12) 0.70995(14) 0.75939(12) 0.0283(4) Uani d . 1 . .
H H8 0.5958 0.7708 0.7706 0.034 Uiso calc R 1 . .
C C9 0.63691(13) 0.67870(14) 0.68495(12) 0.0289(4) Uani d . 1 . .
H H9 0.6136 0.7186 0.6450 0.035 Uiso calc R 1 . .
C C10 0.68116(12) 0.58936(14) 0.66809(10) 0.0226(4) Uani d . 1 . .
H H10 0.6887 0.5688 0.6167 0.027 Uiso calc R 1 . .
C C11 0.54927(11) 0.19507(13) 0.59652(10) 0.0182(3) Uani d . 1 . .
H H11A 0.5494 0.2364 0.5491 0.022 Uiso calc R 1 . .
H H11B 0.4926 0.1961 0.6173 0.022 Uiso calc R 1 . .
C C12 0.57281(11) 0.08439(12) 0.57817(9) 0.0159(3) Uani d . 1 . .
C C13 0.64112(11) 0.06417(13) 0.53308(9) 0.0185(3) Uani d . 1 . .
H H13 0.6745 0.1199 0.5158 0.022 Uiso calc R 1 . .
C C14 0.66090(12) -0.03689(14) 0.51314(9) 0.0209(4) Uani d . 1 . .
H H14 0.7082 -0.0503 0.4829 0.025 Uiso calc R 1 . .
C C15 0.61153(12) -0.11859(13) 0.53742(10) 0.0219(4) Uani d . 1 . .
H H15 0.6244 -0.1877 0.5228 0.026 Uiso calc R 1 . .
C C16 0.54355(12) -0.09921(14) 0.58294(10) 0.0213(4) Uani d . 1 . .
H H16 0.5102 -0.1551 0.5999 0.026 Uiso calc R 1 . .
C C17 0.52421(12) 0.00244(13) 0.60382(10) 0.0184(3) Uani d . 1 . .
H H17 0.4780 0.0157 0.6354 0.022 Uiso calc R 1 . .
Cl Cl1 0.63474(3) 0.15767(3) 0.93098(2) 0.02198(10) Uani d . 1 . .
Cl Cl2 0.66715(3) -0.12117(3) 0.94427(3) 0.02821(11) Uani d . 1 . .
Cl Cl3 0.51889(3) -0.02728(3) 0.81283(3) 0.02493(10) Uani d . 1 . .
O O4 0.5000 0.0000 1.0000 0.0421(6) Uani d S 1 . .

loop_
_atom_site_aniso_label
_atom_site_aniso_U_11
_atom_site_aniso_U_22
_atom_site_aniso_U_33
_atom_site_aniso_U_12
_atom_site_aniso_U_13
_atom_site_aniso_U_23
Fe1 0.02114(14) 0.01791(12) 0.01430(12) -0.00244(9) 0.00495(10) 0.00096(8)
N1 0.0180(8) 0.0140(6) 0.0153(6) 0.0019(5) 0.0011(6) -0.0013(5)
N2 0.0190(8) 0.0135(6) 0.0160(6) 0.0021(5) 0.0017(6) -0.0007(5)
C1 0.0204(9) 0.0156(7) 0.0144(7) 0.0025(6) 0.0018(7) 0.0000(6)
C2 0.0234(10) 0.0164(8) 0.0174(8) 0.0015(7) 0.0040(7) 0.0035(6)
C3 0.0252(10) 0.0170(8) 0.0151(7) 0.0038(7) 0.0017(7) 0.0026(6)
C4 0.0169(9) 0.0170(8) 0.0202(8) -0.0002(6) 0.0008(7) -0.0017(6)
C5 0.0147(8) 0.0145(7) 0.0182(8) -0.0022(6) 0.0011(6) 0.0006(6)
C6 0.0189(9) 0.0187(8) 0.0200(8) -0.0023(6) 0.0013(7) 0.0001(6)
C7 0.0246(10) 0.0211(9) 0.0308(10) -0.0048(7) 0.0083(8) -0.0076(7)
C8 0.0206(10) 0.0137(8) 0.0506(12) -0.0014(7) 0.0110(9) -0.0004(8)
C9 0.0252(11) 0.0218(9) 0.0397(11) 0.0013(7) 0.0011(9) 0.0168(8)
C10 0.0251(10) 0.0222(9) 0.0204(8) -0.0006(7) 0.0022(7) 0.0058(6)
C11 0.0173(9) 0.0170(8) 0.0202(8) 0.0001(6) -0.0016(7) -0.0014(6)
C12 0.0179(9) 0.0155(7) 0.0144(7) 0.0020(6) -0.0029(7) -0.0002(5)
C13 0.0191(9) 0.0206(8) 0.0159(7) -0.0007(7) -0.0012(7) 0.0012(6)
C14 0.0224(10) 0.0255(9) 0.0148(8) 0.0065(7) -0.0015(7) -0.0010(6)
C15 0.0297(11) 0.0196(8) 0.0163(8) 0.0058(7) -0.0071(7) -0.0024(6)
C16 0.0250(10) 0.0182(8) 0.0208(8) -0.0020(7) -0.0053(7) 0.0027(6)
C17 0.0189(9) 0.0203(8) 0.0160(7) 0.0015(7) -0.0016(7) 0.0006(6)
Cl1 0.0318(3) 0.01609(19) 0.01806(19) -0.00222(16) 0.00283(17) -0.00090(14)
Cl2 0.0343(3) 0.0168(2) 0.0335(2) -0.00020(18) -0.0127(2) 0.00265(16)
Cl3 0.0263(2) 0.0239(2) 0.0246(2) 0.00011(17) -0.00685(19) -0.00070(16)
O4 0.0488(15) 0.0435(13) 0.0342(12) -0.0089(10) 0.0261(11) -0.0015(9)

loop_
_atom_type_symbol
_atom_type_description
_atom_type_scat_dispersion_real
_atom_type_scat_dispersion_imag
_atom_type_scat_source
C C 0.0033 0.0016 'International Tables Vol C Tables 4.2.6.8 and 6.1.1.4'
H H 0.0000 0.0000 'International Tables Vol C Tables 4.2.6.8 and 6.1.1.4'
Cl Cl 0.1484 0.1585 'International Tables Vol C Tables 4.2.6.8 and 6.1.1.4'
Fe Fe 0.3463 0.8444 'International Tables Vol C Tables 4.2.6.8 and 6.1.1.4'
N N 0.0061 0.0033 'International Tables Vol C Tables 4.2.6.8 and 6.1.1.4'
O O 0.0106 0.0060 'International Tables Vol C Tables 4.2.6.8 and 6.1.1.4'

loop_
_geom_angle_atom_site_label_1
_geom_angle_atom_site_label_2
_geom_angle_atom_site_label_3
_geom_angle_site_symmetry_1
_geom_angle_site_symmetry_3
_geom_angle
_geom_angle_publ_flag
O4 Fe1 Cl3 . . 113.304(18) ?
O4 Fe1 Cl2 . . 110.417(18) ?
O4 Fe1 Cl1 . . 106.901(16) ?
Cl3 Fe1 Cl1 . . 111.221(19) ?
Cl2 Fe1 Cl1 . . 108.92(2) ?
C1 N1 C3 . . 108.45(14) ?
C1 N1 C4 . . 125.94(14) ?
C3 N1 C4 . . 125.39(14) ?
C1 N2 C2 . . 108.44(14) ?
C1 N2 C11 . . 125.69(14) ?
C2 N2 C11 . . 125.84(15) ?
N1 C1 N2 . . 108.93(14) ?
N1 C1 H1 . . 125.5 ?
N2 C1 H1 . . 125.5 ?
C3 C2 N2 . . 106.84(15) ?
C3 C2 H2 . . 126.6 ?
N2 C2 H2 . . 126.6 ?
C2 C3 N1 . . 107.33(15) ?
C2 C3 H3 . . 126.3 ?
N1 C3 H3 . . 126.3 ?
N1 C4 C5 . . 110.28(14) ?
N1 C4 H4A . . 109.6 ?
C5 C4 H4A . . 109.6 ?
N1 C4 H4B . . 109.6 ?
C5 C4 H4B . . 109.6 ?
H4A C4 H4B . . 108.1 ?
C10 C5 C6 . . 119.58(16) ?
C10 C5 C4 . . 120.39(15) ?
C6 C5 C4 . . 119.98(15) ?
C7 C6 C5 . . 120.31(17) ?
C7 C6 H6 . . 119.8 ?
C5 C6 H6 . . 119.8 ?
C8 C7 C6 . . 119.95(17) ?
C8 C7 H7 . . 120.0 ?
C6 C7 H7 . . 120.0 ?
C9 C8 C7 . . 119.78(17) ?
C9 C8 H8 . . 120.1 ?
C7 C8 H8 . . 120.1 ?
C8 C9 C10 . . 120.49(17) ?
C8 C9 H9 . . 119.8 ?
C10 C9 H9 . . 119.8 ?
C5 C10 C9 . . 119.86(17) ?
C5 C10 H10 . . 120.1 ?
C9 C10 H10 . . 120.1 ?
N2 C11 C12 . . 112.61(14) ?
N2 C11 H11A . . 109.1 ?
C12 C11 H11A . . 109.1 ?
N2 C11 H11B . . 109.1 ?
C12 C11 H11B . . 109.1 ?
H11A C11 H11B . . 107.8 ?
C13 C12 C17 . . 119.72(15) ?
C13 C12 C11 . . 120.09(15) ?
C17 C12 C11 . . 120.14(16) ?
C14 C13 C12 . . 120.40(16) ?
C14 C13 H13 . . 119.8 ?
C12 C13 H13 . . 119.8 ?
C13 C14 C15 . . 119.96(17) ?
C13 C14 H14 . . 120.0 ?
C15 C14 H14 . . 120.0 ?
C16 C15 C14 . . 120.04(16) ?
C16 C15 H15 . . 120.0 ?
C14 C15 H15 . . 120.0 ?
C15 C16 C17 . . 120.01(17) ?
C15 C16 H16 . . 120.0 ?
C17 C16 H16 . . 120.0 ?
C12 C17 C16 . . 119.86(17) ?
C12 C17 H17 . . 120.1 ?
C16 C17 H17 . . 120.1 ?
Fe1 O4 Fe1 . 5_657 180.0 ?

loop_
_geom_bond_atom_site_label_1
_geom_bond_atom_site_label_2
_geom_bond_site_symmetry_2
_geom_bond_distance
_geom_bond_publ_flag
Fe1 O4 . 1.7545(2) ?
Fe1 Cl3 . 2.2176(5) ?
Fe1 Cl2 . 2.2290(5) ?
Fe1 Cl1 . 2.2427(5) ?
N1 C1 . 1.327(2) ?
N1 C3 . 1.377(2) ?
N1 C4 . 1.481(2) ?
N2 C1 . 1.328(2) ?
N2 C2 . 1.383(2) ?
N2 C11 . 1.476(2) ?
C1 H1 . 0.9500 ?
C2 C3 . 1.350(2) ?
C2 H2 . 0.9500 ?
C3 H3 . 0.9500 ?
C4 C5 . 1.507(2) ?
C4 H4A . 0.9900 ?
C4 H4B . 0.9900 ?
C5 C10 . 1.387(2) ?
C5 C6 . 1.390(2) ?
C6 C7 . 1.387(2) ?
C6 H6 . 0.9500 ?
C7 C8 . 1.386(3) ?
C7 H7 . 0.9500 ?
C8 C9 . 1.381(3) ?
C8 H8 . 0.9500 ?
C9 C10 . 1.389(3) ?
C9 H9 . 0.9500 ?
C10 H10 . 0.9500 ?
C11 C12 . 1.511(2) ?
C11 H11A . 0.9900 ?
C11 H11B . 0.9900 ?
C12 C13 . 1.389(2) ?
C12 C17 . 1.394(2) ?
C13 C14 . 1.386(2) ?
C13 H13 . 0.9500 ?
C14 C15 . 1.391(3) ?
C14 H14 . 0.9500 ?
C15 C16 . 1.387(3) ?
C15 H15 . 0.9500 ?
C16 C17 . 1.396(2) ?
C16 H16 . 0.9500 ?
C17 H17 . 0.9500 ?
O4 Fe1 5_657 1.7545(2) ?

loop_
_geom_hbond_atom_site_label_D
_geom_hbond_atom_site_label_H
_geom_hbond_atom_site_label_A
_geom_hbond_site_symmetry_A
_geom_hbond_distance_DH
_geom_hbond_distance_HA
_geom_hbond_distance_DA
_geom_hbond_angle_DHA
_geom_hbond_publ_flag
C1 H1 Cl1 8_565 0.95 2.82 3.6579(16) 147 yes
C3 H3 Cl1 . 0.95 2.81 3.4853(17) 129 yes
C11 H11A Cl1 8_565 0.99 2.85 3.7440(18) 151 yes
C13 H13 Cl2 2_654 0.95 2.86 3.5619(18) 131 yes
C15 H15 Cl2 8_555 0.95 2.91 3.8403(18) 167 yes
C2 H2 Cl3 . 0.95 2.91 3.8223(17) 162 yes

loop_
_geom_torsion_atom_site_label_1
_geom_torsion_atom_site_label_2
_geom_torsion_atom_site_label_3
_geom_torsion_atom_site_label_4
_geom_torsion_site_symmetry_1
_geom_torsion_site_symmetry_2
_geom_torsion_site_symmetry_3
_geom_torsion_site_symmetry_4
_geom_torsion
_geom_torsion_publ_flag
C3 N1 C1 N2 . . . . -0.60(19) ?
C4 N1 C1 N2 . . . . -175.46(14) ?
C2 N2 C1 N1 . . . . 0.37(19) ?
C11 N2 C1 N1 . . . . 178.63(14) ?
C1 N2 C2 C3 . . . . 0.01(19) ?
C11 N2 C2 C3 . . . . -178.25(15) ?
N2 C2 C3 N1 . . . . -0.37(19) ?
C1 N1 C3 C2 . . . . 0.60(19) ?
C4 N1 C3 C2 . . . . 175.50(15) ?
C1 N1 C4 C5 . . . . 86.90(19) ?
C3 N1 C4 C5 . . . . -87.12(19) ?
N1 C4 C5 C10 . . . . -82.77(19) ?
N1 C4 C5 C6 . . . . 94.71(18) ?
C10 C5 C6 C7 . . . . 0.2(3) ?
C4 C5 C6 C7 . . . . -177.29(16) ?
C5 C6 C7 C8 . . . . 1.1(3) ?
C6 C7 C8 C9 . . . . -1.5(3) ?
C7 C8 C9 C10 . . . . 0.6(3) ?
C6 C5 C10 C9 . . . . -1.2(3) ?
C4 C5 C10 C9 . . . . 176.32(17) ?
C8 C9 C10 C5 . . . . 0.8(3) ?
C1 N2 C11 C12 . . . . 109.77(18) ?
C2 N2 C11 C12 . . . . -72.3(2) ?
N2 C11 C12 C13 . . . . -73.19(19) ?
N2 C11 C12 C17 . . . . 109.41(18) ?
C17 C12 C13 C14 . . . . 0.4(2) ?
C11 C12 C13 C14 . . . . -177.04(15) ?
C12 C13 C14 C15 . . . . 0.9(3) ?
C13 C14 C15 C16 . . . . -1.4(3) ?
C14 C15 C16 C17 . . . . 0.6(3) ?
C13 C12 C17 C16 . . . . -1.2(3) ?
C11 C12 C17 C16 . . . . 176.24(15) ?
C15 C16 C17 C12 . . . . 0.7(3) ?
